data_2106908
loop_
_publ_author_name
'Donaldson, J.D.'
'Puxley, D.C.'

_publ_section_title
;
 The crystal structure of tin(II) sulfate
;
_journal_name_full 'Acta Crystallographica B (24,1968-38,1982)'
_journal_page_first 864
_journal_page_last 867
_journal_volume 28
_journal_year 1972
_chemical_formula_sum 'O4 S Sn'
_chemical_name_systematic 'Sn S O4'
_space_group_IT_number 62
_symmetry_space_group_name_Hall '-P 2ac 2n'
_symmetry_space_group_name_H-M 'P n m a'
_cell_angle_alpha 90
_cell_angle_beta 90
_cell_angle_gamma 90
_cell_formula_units_Z 4
_cell_length_a 8.799
_cell_length_b 5.319
_cell_length_c 7.115
_cell_volume 332.995
_citation_journal_id_ASTM ACBCAR
_cod_data_source_file Donaldson_ACBCAR_1972_1912.cif
_cod_data_source_block O4S1Sn1
_cod_original_cell_volume 332.9954
_cod_original_formula_sum 'O4 S1 Sn1'
_cod_database_code 2106908

loop_
_symmetry_equiv_pos_as_xyz
x,y,z
-x+1/2,-y,z+1/2
x+1/2,-y+1/2,-z+1/2
-x,y+1/2,-z
-x,-y,-z
x-1/2,y,-z-1/2
-x-1/2,y-1/2,z-1/2
x,-y-1/2,z

loop_
_atom_site_label
_atom_site_type_symbol
_atom_site_fract_x
_atom_site_fract_y
_atom_site_fract_z
_atom_site_occupancy
_atom_site_U_iso_or_equiv
O3 O-2 0.1025 0.0217 0.8005 1 0.0
O1 O-2 0.924 0.25 0.6025 1 0.0
Sn1 Sn+2 0.21 0.25 0.2165 1 0.0
O2 O-2 0.1962 0.25 0.5318 1 0.0
S1 S+6 0.0774 0.25 0.6795 1 0.0
